data_7719420
loop_
_publ_author_name
'Kelly, Conor T.'
'Cuza, Emmelyne'
'Pasquetti, Eoin'
'Quinn, Niall'
'Griffin, Michael'
'Nockemann, Peter'
'M&#xfc;ller-Bunz, Helge'
'Bruno-Colmenarez, Julia'
'Felton, Solveig'
'Lada, Zoi G.'
'Morgan, Grace G.'

_publ_section_title
;
 Symmetric and asymmetric ligands for Fe<sup>III</sup> spin crossover -
 the influence of the <i>C</i><sub>2</sub> axis.
;
_journal_issue 38
_journal_name_full 'Dalton transactions (Cambridge, England : 2003)'
_journal_page_first 14522
_journal_page_last 14532
_journal_paper_doi 10.1039/d5dt01833a
_journal_volume 54
_journal_year 2025
_chemical_formula_moiety 'C27 H34 Fe N4 O2, Cl O4'
_chemical_formula_sum 'C27 H34 Cl Fe N4 O6'
_chemical_formula_weight 601.88
_space_group_crystal_system triclinic
_space_group_IT_number 2
_space_group_name_Hall '-P 1'
_space_group_name_H-M_alt 'P -1'
_atom_sites_solution_hydrogens mixed
_atom_sites_solution_primary dual
_audit_creation_date 2025-06-03
_audit_creation_method
;
Olex2 1.5
(compiled 2025.04.05 svn.rf049d14d for OlexSys, GUI svn.r7224)
;
_audit_update_record
;
2025-06-26 deposited with the CCDC.	2025-09-05 downloaded from the CCDC.
;
_cell_angle_alpha 74.685(3)
_cell_angle_beta 73.576(3)
_cell_angle_gamma 71.684(3)
_cell_formula_units_Z 4
_cell_length_a 12.8580(4)
_cell_length_b 14.0569(5)
_cell_length_c 17.2548(5)
_cell_measurement_reflns_used 29907
_cell_measurement_temperature 100(2)
_cell_measurement_theta_max 72.6320
_cell_measurement_theta_min 2.6950
_cell_volume 2786.78(17)
_computing_cell_refinement 'CrysAlisPro 1.171.43.90 (Rigaku OD, 2023)'
_computing_data_collection 'CrysAlisPro system (CCD 42.75a 64-bit (release 29-11-2022))'
_computing_data_reduction 'CrysAlisPro 1.171.43.90 (Rigaku OD, 2023)'
_computing_molecular_graphics 'Olex2 1.5 (Dolomanov et al., 2009)'
_computing_publication_material 'Olex2 1.5 (Dolomanov et al., 2009)'
_computing_structure_refinement 'SHELXL 2019/3 (Sheldrick, 2015)'
_computing_structure_solution 'SHELXT 2018/2 (Sheldrick, 2018)'
_diffrn_ambient_environment N~2~
_diffrn_ambient_temperature 100(2)
_diffrn_detector 'CCD plate'
_diffrn_detector_area_resol_mean 10.3196
_diffrn_detector_type Atlas
_diffrn_measured_fraction_theta_full 0.999
_diffrn_measured_fraction_theta_max 0.988
_diffrn_measurement_details
;
List of Runs (angles in degrees, time in seconds):

  # Type    Start    End  Width  t~exp~   \w     \q     \k     \f   Frames
#--------------------------------------------------------------------------
  1  \w    -77.00  33.00   1.00    8.63    --  -42.33  84.00  38.00  110
  2  \w    101.00 178.00   1.00   14.51    --  104.49  84.00  38.00   77
  3  \w     24.00 139.00   1.00   14.51    --  104.49 -84.00 -81.00  115
  4  \w    -67.00  32.00   1.00    8.63    --  -42.33  37.00 150.00   99
  5  \w     27.00  96.00   1.00    8.63    --   42.33-125.00 120.00   69
  6  \w      9.00  42.00   1.00    8.63    --   42.33  81.00  28.87   33
  7  \w      8.00  34.00   1.00    8.63    --   42.33  83.00-112.71   26
  8  \w      9.00  42.00   1.00    8.63    --   42.33  79.00 159.03   33
  9  \w     18.00 117.00   1.00    8.63    --   42.33  37.00-150.00   99
 10  \w    -11.00  77.00   1.00    8.63    --   42.33 -84.00 -81.00   88
 11  \w     10.00  36.00   1.00    8.63    --   42.33  74.00 -58.29   26
 12  \w     31.00 109.00   1.00   14.51    --  104.49-111.00   0.00   78
 13  \w    103.00 178.00   1.00   14.51    --  104.49  77.00 120.00   75
 14  \w     76.00 178.00   1.00   14.51    --  104.49  30.00  90.00  102
 15  \w     31.00 109.00   1.00   14.51    --  104.49-111.00-180.00   78
 16  \w     76.00 178.00   1.00   14.51    --  104.49  30.00   0.00  102
 17  \w    104.00 178.00   1.00   14.51    --  104.49 111.00 -60.00   74
 18  \w     75.00 177.00   1.00   14.51    --  104.49  63.00  16.48  102
 19  \w     31.00 109.00   1.00   14.51    --  104.49-111.00-120.00   78
 20  \w     31.00 109.00   1.00   14.51    --  104.49-111.00  60.00   78
 21  \w    103.00 178.00   1.00   14.51    --  104.49  77.00 -90.00   75
 22  \w    104.00 178.00   1.00   14.51    --  104.49 111.00   0.00   74
 23  \w     22.00 106.00   1.00   14.51    --  104.49 -94.00  90.00   84
 24  \w     31.00 130.00   1.00   14.51    --  104.49 -45.00  60.00   99
 25  \w   -115.00 -14.00   1.00    8.63    --  -42.33 -57.00-180.00  101
 26  \w   -117.00 -18.00   1.00    8.63    --  -42.33 -37.00  30.00   99
 27  \w      8.00  42.00   1.00    8.63    --   42.33  82.00  -7.16   34
 28  \w    -32.00  67.00   1.00    8.63    --   42.33 -37.00 150.00   99
 29  \w     18.00 117.00   1.00    8.63    --   42.33  37.00 -30.00   99
 30  \w      9.00  42.00   1.00    8.63    --   42.33  81.00 131.66   33
 31  \w      9.00  42.00   1.00    8.63    --   42.33  80.00  80.89   33
 32  \w     75.00 177.00   1.00   14.51    --  104.49  61.00  90.00  102
 33  \w     75.00 177.00   1.00   14.51    --  104.49  61.00-150.00  102
 34  \w     75.00 177.00   1.00   14.51    --  104.49  61.00 150.00  102
 35  \w     76.00 178.00   1.00   14.51    --  104.49  58.00 -69.65  102
 36  \w     75.00 177.00   1.00   14.51    --  104.49  61.00 120.00  102
 37  \w     75.00 177.00   1.00   14.51    --  104.49  62.00-104.41  102
 38  \w     77.00 177.00   1.00   14.51    --  104.49  53.00  -1.22  100
 39  \w     75.00 177.00   1.00   14.51    --  104.49  64.00  50.20  102
 40  \w     75.00 177.00   1.00   14.51    --  104.49  61.00-120.00  102
 41  \w     73.00 178.00   1.00   14.51    --  104.49  71.00 -51.38  105
 42  \w     75.00 129.00   1.00   14.51    --  104.49  61.00-180.00   54
 43  \w     76.00 178.00   1.00   14.51    --  104.49  30.00-150.00  102
;
_diffrn_measurement_device 'four-circle diffractometer'
_diffrn_measurement_device_type 'SuperNova, Dual, Cu at home/near, Atlas'
_diffrn_measurement_method '\w scans'
_diffrn_orient_matrix_type 'CrysAlisPro convention (1999,Acta A55,543-557)'
_diffrn_orient_matrix_UB_11 -0.0475398000
_diffrn_orient_matrix_UB_12 0.0485815000
_diffrn_orient_matrix_UB_13 0.0772253000
_diffrn_orient_matrix_UB_21 0.0863089000
_diffrn_orient_matrix_UB_22 0.0642881000
_diffrn_orient_matrix_UB_23 -0.0319833000
_diffrn_orient_matrix_UB_31 -0.0837550000
_diffrn_orient_matrix_UB_32 0.0857134000
_diffrn_orient_matrix_UB_33 -0.0448419000
_diffrn_radiation_monochromator mirror
_diffrn_radiation_probe x-ray
_diffrn_radiation_type 'Cu K\a'
_diffrn_radiation_wavelength 1.54184
_diffrn_reflns_av_R_equivalents 0.0729
_diffrn_reflns_av_unetI/netI 0.0455
_diffrn_reflns_Laue_measured_fraction_full 0.999
_diffrn_reflns_Laue_measured_fraction_max 0.988
_diffrn_reflns_limit_h_max 15
_diffrn_reflns_limit_h_min -15
_diffrn_reflns_limit_k_max 17
_diffrn_reflns_limit_k_min -17
_diffrn_reflns_limit_l_max 21
_diffrn_reflns_limit_l_min -21
_diffrn_reflns_number 61806
_diffrn_reflns_point_group_measured_fraction_full 0.999
_diffrn_reflns_point_group_measured_fraction_max 0.988
_diffrn_reflns_theta_full 67.684
_diffrn_reflns_theta_max 72.638
_diffrn_reflns_theta_min 2.721
_diffrn_source 'micro-focus sealed X-ray tube'
_diffrn_source_type 'SuperNova (Cu) X-ray Source'
_exptl_absorpt_coefficient_mu 5.627
_exptl_absorpt_correction_T_max 1.000
_exptl_absorpt_correction_T_min 0.268
_exptl_absorpt_correction_type gaussian
_exptl_absorpt_process_details
;
CrysAlisPro 1.171.43.90 (Rigaku Oxford Diffraction, 2023)
Numerical absorption correction based on gaussian integration over
a multifaceted crystal model
Empirical absorption correction using spherical harmonics,
implemented in SCALE3 ABSPACK scaling algorithm.
;
_exptl_crystal_colour 'metallic dark red'
_exptl_crystal_density_diffrn 1.435
_exptl_crystal_description block
_exptl_crystal_F_000 1260
_exptl_crystal_size_max 0.35
_exptl_crystal_size_mid 0.15
_exptl_crystal_size_min 0.07
_refine_diff_density_max 1.384
_refine_diff_density_min -0.549
_refine_diff_density_rms 0.101
_refine_ls_extinction_method none
_refine_ls_goodness_of_fit_ref 1.053
_refine_ls_hydrogen_treatment mixed
_refine_ls_matrix_type full
_refine_ls_number_parameters 719
_refine_ls_number_reflns 10937
_refine_ls_number_restraints 0
_refine_ls_restrained_S_all 1.053
_refine_ls_R_factor_all 0.0639
_refine_ls_R_factor_gt 0.0525
_refine_ls_shift/su_max 0.001
_refine_ls_shift/su_mean 0.000
_refine_ls_structure_factor_coef Fsqd
_refine_ls_weighting_details 'w=1/[\s^2^(Fo^2^)+(0.0859P)^2^+3.4869P] where P=(Fo^2^+2Fc^2^)/3'
_refine_ls_weighting_scheme calc
_refine_ls_wR_factor_gt 0.1463
_refine_ls_wR_factor_ref 0.1535
_reflns_Friedel_coverage 0.000
_reflns_number_gt 9431
_reflns_number_total 10937
_reflns_threshold_expression 'I > 2\s(I)'
_cod_data_source_file d5dt01833a2.cif
_cod_data_source_block 2-10_mor1854
_cod_depositor_comments 'Adding full bibliography for 7719387--7719420.cif.'
_cod_database_code 7719420
_shelx_shelxl_version_number 2019/3
_chemical_oxdiff_formula C24H34N4O2FeClO4
_chemical_oxdiff_usercomment EP136-1_EoinPasquetti_MorganGroup
_shelx_space_group_comment
;
The symmetry employed for this shelxl refinement is uniquely defined
by the following loop, which should always be used as a source of
symmetry information in preference to the above space-group names.
They are only intended as comments.
;
_cell_oxdiff_angle_alpha 74.684(3)
_cell_oxdiff_angle_beta 73.576(3)
_cell_oxdiff_angle_gamma 71.684(3)
_cell_oxdiff_length_a 12.8580(4)
_cell_oxdiff_length_b 14.0569(5)
_cell_oxdiff_length_c 17.2548(5)
_cell_oxdiff_measurement_reflns_used 29907
_cell_oxdiff_volume 2786.79(16)
_shelx_estimated_absorpt_t_max 0.694
_shelx_estimated_absorpt_t_min 0.243
_olex2_refinement_description
;
1. Fixed Uiso
 At 1.2 times of:
  All C(H) groups, All C(H,H) groups
2.a Secondary CH2 refined with riding coordinates:
 C44(H44A,H44B), C42(H42A,H42B), C41(H41A,H41B), C38(H38A,H38B), C7(H7A,H7B),
 C11(H11A,H11B), C40(H40A,H40B), C12(H12A,H12B), C34(H34A,H34B), C14(H14A,H14B),
  C17(H17A,H17B), C39(H39A,H39B), C16(H16A,H16B), C13(H13A,H13B), C43(H43A,
 H43B), C52(H52A,H52B), C15(H15A,H15B), C25(H25A,H25B)
2.b Aromatic/amide H refined with riding coordinates:
 C45(H45), C18(H18), C22(H22), C5(H5), C10(H10), C47(H47), C21(H21), C37(H37),
 C20(H20), C48(H48), C49(H49), C32(H32), C3(H3A), C8(H8), C31(H31), C30(H30),
 C35(H35), C4(H4), C53(H53), C26(H26)
2.c X=CH2 refined with riding coordinates:
 C9(H9A,H9B), C36(H36A,H36B), C27(H27A,H27B), C54(H54A,H54B)
;
_olex2_submission_special_instructions 'No special instructions were received'
_oxdiff_exptl_absorpt_empirical_details
;
Empirical correction (ABSPACK) includes:
- Absorption correction using spherical harmonics
- Frame scaling
;
_oxdiff_exptl_absorpt_empirical_full_max 3.604
_oxdiff_exptl_absorpt_empirical_full_min 0.382

loop_
_space_group_symop_operation_xyz
'x, y, z'
'-x, -y, -z'

loop_
_atom_site_label
_atom_site_type_symbol
_atom_site_fract_x
_atom_site_fract_y
_atom_site_fract_z
_atom_site_U_iso_or_equiv
_atom_site_adp_type
_atom_site_occupancy
_atom_site_site_symmetry_order
_atom_site_calc_flag
_atom_site_refinement_flags_posn
_atom_site_refinement_flags_adp
_atom_site_refinement_flags_occupancy
_atom_site_disorder_assembly
_atom_site_disorder_group
Fe1 Fe 0.87502(4) 0.50683(4) 0.79344(3) 0.01728(13) Uani 1 1 d . . . . .
Fe2 Fe 0.48031(4) 0.88975(4) 0.30206(3) 0.01768(13) Uani 1 1 d . . . . .
Cl1 Cl 0.71161(6) 0.56872(6) 0.54022(4) 0.02264(17) Uani 1 1 d . . . . .
Cl2 Cl 0.51826(7) 0.73560(6) 0.05891(4) 0.02735(18) Uani 1 1 d . . . . .
O4 O 0.51557(19) 1.00049(17) 0.32775(12) 0.0225(5) Uani 1 1 d . . . . .
O2 O 0.99828(18) 0.51701(18) 0.83034(12) 0.0228(5) Uani 1 1 d . . . . .
O3 O 0.32045(19) 0.92518(17) 0.31956(12) 0.0220(5) Uani 1 1 d . . . . .
O1 O 0.88535(19) 0.36450(16) 0.81382(13) 0.0236(5) Uani 1 1 d . . . . .
O10 O 0.5598(2) 0.64040(18) 0.11140(14) 0.0304(5) Uani 1 1 d . . . . .
O8 O 0.7145(2) 0.5327(2) 0.46891(14) 0.0337(6) Uani 1 1 d . . . . .
N1 N 0.9781(2) 0.4909(2) 0.67641(14) 0.0200(5) Uani 1 1 d . . . . .
O7 O 0.7518(2) 0.65978(19) 0.51404(15) 0.0329(6) Uani 1 1 d . . . . .
N4 N 0.7782(2) 0.5234(2) 0.91125(15) 0.0195(5) Uani 1 1 d . . . . .
N8 N 0.4853(2) 0.8155(2) 0.42404(15) 0.0198(5) Uani 1 1 d . . . . .
O6 O 0.5992(2) 0.5913(2) 0.58923(15) 0.0362(6) Uani 1 1 d . . . . .
O5 O 0.7843(2) 0.4914(2) 0.58926(15) 0.0350(6) Uani 1 1 d . . . . .
N7 N 0.4990(2) 0.7381(2) 0.28187(16) 0.0204(5) Uani 1 1 d . . . . .
N3 N 0.7140(2) 0.5506(2) 0.75879(17) 0.0234(6) Uani 1 1 d . . . . .
N5 N 0.4835(2) 0.9738(2) 0.18089(15) 0.0223(6) Uani 1 1 d . . . . .
O9 O 0.4413(2) 0.8058(2) 0.10928(17) 0.0413(7) Uani 1 1 d . . . . .
N6 N 0.6608(2) 0.8424(2) 0.24160(16) 0.0235(6) Uani 1 1 d . . . . .
N2 N 0.8602(2) 0.6690(2) 0.72843(16) 0.0233(6) Uani 1 1 d . . . . .
O11 O 0.6131(3) 0.7771(2) 0.01415(18) 0.0514(8) Uani 1 1 d . . . . .
C1 C 0.9564(3) 0.2885(2) 0.77982(18) 0.0195(6) Uani 1 1 d . . . . .
C28 C 0.2478(3) 0.9958(2) 0.27963(18) 0.0195(6) Uani 1 1 d . . . . .
C45 C 0.5413(3) 0.8333(2) 0.46696(18) 0.0206(6) Uani 1 1 d . . . . .
H45 H 0.543322 0.791521 0.519976 0.025 Uiso 1 1 calc R U . . .
C51 C 0.5827(3) 0.9945(2) 0.37520(18) 0.0205(6) Uani 1 1 d . . . . .
C50 C 0.6342(3) 1.0753(2) 0.3615(2) 0.0237(7) Uani 1 1 d . . . . .
C18 C 0.8002(3) 0.5690(2) 0.95813(17) 0.0201(6) Uani 1 1 d . . . . .
H18 H 0.746095 0.580502 1.007483 0.024 Uiso 1 1 calc R U . . .
C24 C 0.9975(3) 0.5711(2) 0.88253(17) 0.0201(6) Uani 1 1 d . . . . .
C33 C 0.2830(3) 1.0550(2) 0.20102(18) 0.0216(6) Uani 1 1 d . . . . .
C22 C 1.0964(3) 0.6508(3) 0.9360(2) 0.0273(7) Uani 1 1 d . . . . .
H22 H 1.163433 0.667429 0.933772 0.033 Uiso 1 1 calc R U . . .
C2 C 0.9549(3) 0.1869(2) 0.82045(18) 0.0217(6) Uani 1 1 d . . . . .
C19 C 0.9001(3) 0.6042(2) 0.94223(17) 0.0191(6) Uani 1 1 d . . . . .
C44 C 0.4126(3) 0.7456(2) 0.46666(18) 0.0229(7) Uani 1 1 d . . . . .
H44A H 0.333386 0.784537 0.467874 0.027 Uiso 1 1 calc R U . . .
H44B H 0.421229 0.721180 0.524369 0.027 Uiso 1 1 calc R U . . .
C6 C 1.0336(3) 0.3051(2) 0.70339(18) 0.0212(6) Uani 1 1 d . . . . .
C5 C 1.1085(3) 0.2210(3) 0.6707(2) 0.0260(7) Uani 1 1 d . . . . .
H5 H 1.159230 0.232054 0.619223 0.031 Uiso 1 1 calc R U . . .
C10 C 1.0364(3) 0.4058(2) 0.65473(18) 0.0214(6) Uani 1 1 d . . . . .
H10 H 1.085794 0.409132 0.602016 0.026 Uiso 1 1 calc R U . . .
C47 C 0.6719(3) 0.9099(3) 0.4924(2) 0.0272(7) Uani 1 1 d . . . . .
H47 H 0.683349 0.855024 0.537665 0.033 Uiso 1 1 calc R U . . .
C29 C 0.1318(3) 1.0121(2) 0.31549(19) 0.0232(7) Uani 1 1 d . . . . .
C46 C 0.6019(3) 0.9115(2) 0.44182(18) 0.0212(6) Uani 1 1 d . . . . .
C23 C 1.0980(3) 0.5937(3) 0.88100(19) 0.0245(7) Uani 1 1 d . . . . .
C21 C 1.0009(3) 0.6846(3) 0.9941(2) 0.0280(7) Uani 1 1 d . . . . .
H21 H 1.002479 0.723788 1.030780 0.034 Uiso 1 1 calc R U . . .
C37 C 0.3989(3) 1.0386(2) 0.15571(18) 0.0238(7) Uani 1 1 d . . . . .
H37 H 0.413350 1.079625 0.102464 0.029 Uiso 1 1 calc R U . . .
C42 C 0.4207(3) 0.6790(3) 0.34024(19) 0.0251(7) Uani 1 1 d . . . . .
H42A H 0.432722 0.614855 0.321552 0.030 Uiso 1 1 calc R U . . .
H42B H 0.342468 0.719271 0.339158 0.030 Uiso 1 1 calc R U . . .
C41 C 0.6176(3) 0.6783(3) 0.2741(2) 0.0256(7) Uani 1 1 d . . . . .
H41A H 0.628814 0.615158 0.254107 0.031 Uiso 1 1 calc R U . . .
H41B H 0.638245 0.658816 0.328303 0.031 Uiso 1 1 calc R U . . .
C20 C 0.9038(3) 0.6602(2) 0.99759(19) 0.0238(7) Uani 1 1 d . . . . .
H20 H 0.838413 0.681414 1.037948 0.029 Uiso 1 1 calc R U . . .
C48 C 0.7239(3) 0.9872(3) 0.4767(2) 0.0314(8) Uani 1 1 d . . . . .
H48 H 0.772791 0.984640 0.509884 0.038 Uiso 1 1 calc R U . . .
C49 C 0.7041(3) 1.0689(3) 0.4119(2) 0.0288(7) Uani 1 1 d . . . . .
H49 H 0.739810 1.122146 0.401775 0.035 Uiso 1 1 calc R U . . .
C38 C 0.5944(3) 0.9643(3) 0.12428(19) 0.0279(7) Uani 1 1 d . . . . .
H38A H 0.598800 1.031369 0.088355 0.033 Uiso 1 1 calc R U . . .
H38B H 0.605748 0.915235 0.088881 0.033 Uiso 1 1 calc R U . . .
C7 C 0.8686(3) 0.1685(3) 0.8998(2) 0.0275(7) Uani 1 1 d . . . . .
H7A H 0.897147 0.171782 0.946341 0.033 Uiso 1 1 calc R U . . .
H7B H 0.798685 0.223821 0.897121 0.033 Uiso 1 1 calc R U . . .
C11 C 0.9899(3) 0.5859(2) 0.61687(19) 0.0260(7) Uani 1 1 d . . . . .
H11A H 0.936829 0.604493 0.580173 0.031 Uiso 1 1 calc R U . . .
H11B H 1.067142 0.576037 0.582548 0.031 Uiso 1 1 calc R U . . .
C32 C 0.2025(3) 1.1309(2) 0.1621(2) 0.0265(7) Uani 1 1 d . . . . .
H32 H 0.226257 1.170973 0.110056 0.032 Uiso 1 1 calc R U . . .
C40 C 0.6898(3) 0.7439(3) 0.2136(2) 0.0256(7) Uani 1 1 d . . . . .
H40A H 0.770214 0.708988 0.211476 0.031 Uiso 1 1 calc R U . . .
H40B H 0.675675 0.756373 0.157828 0.031 Uiso 1 1 calc R U . . .
C3 C 1.0322(3) 0.1067(3) 0.7864(2) 0.0258(7) Uani 1 1 d . . . . .
H3A H 1.032719 0.038677 0.814452 0.031 Uiso 1 1 calc R U . . .
C8 C 0.8418(3) 0.0679(3) 0.9161(2) 0.0293(8) Uani 1 1 d . . . . .
H8 H 0.807180 0.057647 0.878093 0.035 Uiso 1 1 calc R U . . .
C12 C 0.9650(3) 0.6705(3) 0.6646(2) 0.0291(7) Uani 1 1 d . . . . .
H12A H 1.027981 0.659904 0.690924 0.035 Uiso 1 1 calc R U . . .
H12B H 0.956399 0.737543 0.626639 0.035 Uiso 1 1 calc R U . . .
C34 C 0.0911(3) 0.9466(3) 0.3968(2) 0.0278(7) Uani 1 1 d . . . . .
H34A H 0.130825 0.948514 0.437573 0.033 Uiso 1 1 calc R U . . .
H34B H 0.010049 0.976591 0.416712 0.033 Uiso 1 1 calc R U . . .
C14 C 0.6679(3) 0.6623(3) 0.7479(2) 0.0310(8) Uani 1 1 d . . . . .
H14A H 0.642040 0.683068 0.802126 0.037 Uiso 1 1 calc R U . . .
H14B H 0.602801 0.683280 0.721668 0.037 Uiso 1 1 calc R U . . .
C17 C 0.6850(3) 0.4738(3) 0.94663(19) 0.0254(7) Uani 1 1 d . . . . .
H17A H 0.652005 0.485136 1.003727 0.030 Uiso 1 1 calc R U . . .
H17B H 0.715700 0.399292 0.949228 0.030 Uiso 1 1 calc R U . . .
C31 C 0.0904(3) 1.1478(3) 0.1980(2) 0.0288(7) Uani 1 1 d . . . . .
H31 H 0.036584 1.199461 0.171509 0.035 Uiso 1 1 calc R U . . .
C30 C 0.0564(3) 1.0879(3) 0.2741(2) 0.0279(7) Uani 1 1 d . . . . .
H30 H -0.021538 1.099479 0.298490 0.033 Uiso 1 1 calc R U . . .
C39 C 0.6850(3) 0.9275(3) 0.1738(2) 0.0290(7) Uani 1 1 d . . . . .
H39A H 0.759137 0.904238 0.137657 0.035 Uiso 1 1 calc R U . . .
H39B H 0.687335 0.984266 0.196616 0.035 Uiso 1 1 calc R U . . .
C35 C 0.1083(3) 0.8366(3) 0.3928(2) 0.0304(8) Uani 1 1 d . . . . .
H35 H 0.104825 0.822829 0.342659 0.036 Uiso 1 1 calc R U . . .
C16 C 0.5924(3) 0.5121(3) 0.8986(2) 0.0294(8) Uani 1 1 d . . . . .
H16A H 0.560201 0.586205 0.897540 0.035 Uiso 1 1 calc R U . . .
H16B H 0.531891 0.477721 0.928201 0.035 Uiso 1 1 calc R U . . .
C13 C 0.7578(3) 0.7135(3) 0.6944(2) 0.0304(8) Uani 1 1 d . . . . .
H13A H 0.774299 0.702709 0.637262 0.036 Uiso 1 1 calc R U . . .
H13B H 0.731833 0.787910 0.693500 0.036 Uiso 1 1 calc R U . . .
C43 C 0.4364(3) 0.6534(3) 0.42803(19) 0.0257(7) Uani 1 1 d . . . . .
H43A H 0.514679 0.612922 0.428756 0.031 Uiso 1 1 calc R U . . .
H43B H 0.386314 0.609906 0.462393 0.031 Uiso 1 1 calc R U . . .
C52 C 0.6125(3) 1.1657(3) 0.2929(2) 0.0309(8) Uani 1 1 d . . . . .
H52A H 0.540997 1.170522 0.279226 0.037 Uiso 1 1 calc R U . . .
H52B H 0.602762 1.228461 0.312944 0.037 Uiso 1 1 calc R U . . .
C15 C 0.6298(3) 0.4946(3) 0.8102(2) 0.0282(7) Uani 1 1 d . . . . .
H15A H 0.662403 0.420588 0.810707 0.034 Uiso 1 1 calc R U . . .
H15B H 0.563486 0.516782 0.785228 0.034 Uiso 1 1 calc R U . . .
C4 C 1.1093(3) 0.1228(3) 0.7122(2) 0.0289(7) Uani 1 1 d . . . . .
H4 H 1.162000 0.066494 0.690492 0.035 Uiso 1 1 calc R U . . .
C25 C 1.2047(3) 0.5519(3) 0.8221(2) 0.0331(8) Uani 1 1 d . . . . .
H25A H 1.268502 0.531861 0.849575 0.040 Uiso 1 1 calc R U . . .
H25B H 1.198994 0.489753 0.808627 0.040 Uiso 1 1 calc R U . . .
C9 C 0.8618(4) -0.0076(3) 0.9782(2) 0.0379(9) Uani 1 1 d . . . . .
H9A H 0.896311 -0.000732 1.017690 0.045 Uiso 1 1 calc R U . . .
H9B H 0.841844 -0.068957 0.983649 0.045 Uiso 1 1 calc R U . . .
C53 C 0.7028(4) 1.1629(3) 0.2156(2) 0.0379(9) Uani 1 1 d . . . . .
H53 H 0.778479 1.143515 0.221245 0.045 Uiso 1 1 calc R U . . .
C36 C 0.1276(3) 0.7591(3) 0.4524(3) 0.0408(9) Uani 1 1 d . . . . .
H36A H 0.131724 0.769662 0.503520 0.049 Uiso 1 1 calc R U . . .
H36B H 0.137527 0.692025 0.444932 0.049 Uiso 1 1 calc R U . . .
C26 C 1.2284(4) 0.6269(4) 0.7439(2) 0.0480(11) Uani 1 1 d . . . . .
H26 H 1.227180 0.693113 0.748575 0.058 Uiso 1 1 calc R U . . .
C27 C 1.2505(4) 0.6088(4) 0.6698(3) 0.0513(11) Uani 1 1 d . . . . .
H27A H 1.252447 0.543539 0.662348 0.062 Uiso 1 1 calc R U . . .
H27B H 1.264528 0.660722 0.623203 0.062 Uiso 1 1 calc R U . . .
C54 C 0.6852(6) 1.1851(4) 0.1408(3) 0.0665(16) Uani 1 1 d . . . . .
H54A H 0.610722 1.204784 0.132649 0.080 Uiso 1 1 calc R U . . .
H54B H 0.746942 1.181502 0.094765 0.080 Uiso 1 1 calc R U . . .
O12 O 0.4647(3) 0.7194(3) 0.0037(2) 0.0616(10) Uani 1 1 d . . . . .
H3 H 0.731(3) 0.534(3) 0.712(3) 0.031(10) Uiso 1 1 d . . . . .
H2 H 0.860(3) 0.709(3) 0.764(2) 0.023(9) Uiso 1 1 d . . . . .
H7 H 0.481(3) 0.750(3) 0.233(2) 0.025(9) Uiso 1 1 d . . . . .
H6 H 0.698(4) 0.838(4) 0.282(3) 0.052(14) Uiso 1 1 d . . . . .

loop_
_atom_site_aniso_label
_atom_site_aniso_U_11
_atom_site_aniso_U_22
_atom_site_aniso_U_33
_atom_site_aniso_U_23
_atom_site_aniso_U_13
_atom_site_aniso_U_12
Fe1 0.0171(3) 0.0174(2) 0.0160(2) -0.00485(17) -0.00157(17) -0.0032(2)
Fe2 0.0193(3) 0.0177(2) 0.0156(2) -0.00292(17) -0.00277(17) -0.0053(2)
Cl1 0.0249(4) 0.0231(4) 0.0196(3) -0.0043(3) -0.0038(3) -0.0066(3)
Cl2 0.0333(4) 0.0241(4) 0.0229(3) -0.0061(3) -0.0076(3) -0.0024(3)
O4 0.0257(12) 0.0214(11) 0.0211(10) -0.0039(8) -0.0059(9) -0.0067(10)
O2 0.0186(11) 0.0307(12) 0.0178(10) -0.0059(9) -0.0047(8) -0.0030(10)
O3 0.0212(12) 0.0221(11) 0.0200(10) -0.0004(8) -0.0043(8) -0.0054(10)
O1 0.0247(12) 0.0183(11) 0.0229(10) -0.0070(8) 0.0032(9) -0.0038(9)
O10 0.0352(14) 0.0253(13) 0.0293(11) -0.0005(9) -0.0086(10) -0.0084(11)
O8 0.0406(15) 0.0425(15) 0.0264(11) -0.0115(10) -0.0088(10) -0.0171(13)
N1 0.0219(14) 0.0207(13) 0.0168(11) -0.0015(10) -0.0033(10) -0.0070(11)
O7 0.0395(15) 0.0272(13) 0.0338(12) -0.0063(10) -0.0020(11) -0.0163(12)
N4 0.0160(13) 0.0201(13) 0.0215(12) -0.0063(10) -0.0021(10) -0.0034(11)
N8 0.0205(14) 0.0184(13) 0.0195(11) -0.0035(10) -0.0026(10) -0.0054(11)
O6 0.0275(14) 0.0401(15) 0.0319(12) -0.0036(11) 0.0044(10) -0.0089(12)
O5 0.0399(16) 0.0302(14) 0.0314(12) -0.0068(10) -0.0181(11) 0.0055(12)
N7 0.0217(14) 0.0204(13) 0.0191(12) -0.0033(10) -0.0055(10) -0.0048(11)
N3 0.0201(14) 0.0267(15) 0.0251(13) -0.0124(11) -0.0039(11) -0.0033(12)
N5 0.0270(15) 0.0211(14) 0.0193(12) -0.0039(10) -0.0025(11) -0.0092(12)
O9 0.0388(16) 0.0392(16) 0.0432(15) -0.0215(12) -0.0119(12) 0.0075(13)
N6 0.0232(15) 0.0245(14) 0.0234(13) -0.0069(11) -0.0025(11) -0.0074(12)
N2 0.0272(15) 0.0200(13) 0.0241(12) -0.0066(10) -0.0077(11) -0.0040(12)
O11 0.055(2) 0.0403(17) 0.0407(15) 0.0058(13) 0.0057(14) -0.0130(15)
C1 0.0176(15) 0.0196(15) 0.0217(14) -0.0068(11) -0.0059(12) -0.0017(13)
C28 0.0245(17) 0.0143(14) 0.0214(14) -0.0037(11) -0.0082(12) -0.0041(13)
C45 0.0235(17) 0.0179(15) 0.0175(13) -0.0044(11) -0.0033(12) -0.0013(13)
C51 0.0177(15) 0.0208(16) 0.0219(14) -0.0108(12) 0.0014(11) -0.0031(13)
C50 0.0187(16) 0.0195(16) 0.0311(16) -0.0111(13) -0.0007(12) -0.0017(13)
C18 0.0206(16) 0.0203(15) 0.0166(13) -0.0047(11) -0.0013(11) -0.0029(13)
C24 0.0238(17) 0.0186(15) 0.0158(13) 0.0027(11) -0.0071(12) -0.0051(13)
C33 0.0282(18) 0.0158(15) 0.0236(14) -0.0034(11) -0.0106(12) -0.0054(13)
C22 0.0276(19) 0.0263(17) 0.0322(16) 0.0049(13) -0.0158(14) -0.0131(15)
C2 0.0221(17) 0.0193(16) 0.0231(14) -0.0044(12) -0.0046(12) -0.0046(13)
C19 0.0215(16) 0.0164(14) 0.0173(13) 0.0009(11) -0.0080(11) -0.0022(13)
C44 0.0235(17) 0.0234(16) 0.0205(14) -0.0005(12) -0.0027(12) -0.0095(14)
C6 0.0177(16) 0.0246(16) 0.0208(14) -0.0077(12) -0.0029(12) -0.0031(13)
C5 0.0213(17) 0.0285(18) 0.0254(15) -0.0092(13) -0.0009(13) -0.0031(14)
C10 0.0183(16) 0.0256(17) 0.0188(13) -0.0055(12) -0.0016(11) -0.0046(13)
C47 0.0289(19) 0.0285(18) 0.0262(15) -0.0110(13) -0.0093(13) -0.0025(15)
C29 0.0248(17) 0.0201(16) 0.0268(15) -0.0076(12) -0.0073(13) -0.0045(14)
C46 0.0229(16) 0.0210(16) 0.0200(13) -0.0096(12) -0.0030(12) -0.0027(13)
C23 0.0231(17) 0.0237(16) 0.0227(14) 0.0034(12) -0.0074(13) -0.0049(14)
C21 0.038(2) 0.0231(17) 0.0279(16) -0.0029(13) -0.0131(14) -0.0107(16)
C37 0.035(2) 0.0186(15) 0.0186(13) -0.0017(11) -0.0058(13) -0.0101(15)
C42 0.0264(18) 0.0244(17) 0.0270(15) -0.0057(13) -0.0051(13) -0.0103(15)
C41 0.0240(17) 0.0235(17) 0.0286(15) -0.0090(13) -0.0057(13) -0.0021(14)
C20 0.0292(18) 0.0187(15) 0.0232(14) -0.0036(12) -0.0079(13) -0.0040(14)
C48 0.032(2) 0.036(2) 0.0344(17) -0.0168(15) -0.0118(15) -0.0081(17)
C49 0.0250(18) 0.0246(17) 0.0397(18) -0.0168(14) -0.0047(14) -0.0038(15)
C38 0.0298(19) 0.0290(18) 0.0209(15) -0.0026(13) 0.0020(13) -0.0105(15)
C7 0.0312(19) 0.0225(17) 0.0265(15) -0.0065(13) 0.0016(14) -0.0094(15)
C11 0.0310(19) 0.0230(17) 0.0199(14) -0.0012(12) -0.0008(13) -0.0078(15)
C32 0.037(2) 0.0143(15) 0.0277(15) -0.0004(12) -0.0126(14) -0.0048(14)
C40 0.0241(17) 0.0250(17) 0.0280(15) -0.0109(13) -0.0031(13) -0.0039(14)
C3 0.0277(18) 0.0197(16) 0.0298(16) -0.0053(13) -0.0078(13) -0.0041(14)
C8 0.035(2) 0.0262(18) 0.0283(16) -0.0068(13) -0.0022(14) -0.0123(16)
C12 0.035(2) 0.0237(17) 0.0290(16) -0.0015(13) -0.0041(14) -0.0131(16)
C34 0.0213(17) 0.0317(19) 0.0288(16) -0.0070(14) -0.0015(13) -0.0073(15)
C14 0.0276(19) 0.0276(18) 0.0374(18) -0.0137(15) -0.0112(15) 0.0032(15)
C17 0.0227(17) 0.0304(18) 0.0246(15) -0.0114(13) 0.0032(12) -0.0114(15)
C31 0.0304(19) 0.0168(16) 0.0405(18) -0.0041(13) -0.0193(15) 0.0014(14)
C30 0.0219(17) 0.0231(17) 0.0406(18) -0.0126(14) -0.0085(14) -0.0016(14)
C39 0.0263(18) 0.0307(19) 0.0285(16) -0.0048(14) 0.0010(13) -0.0122(15)
C35 0.0296(19) 0.034(2) 0.0294(16) -0.0028(14) -0.0040(14) -0.0149(16)
C16 0.0205(17) 0.041(2) 0.0307(16) -0.0189(15) 0.0035(13) -0.0115(16)
C13 0.038(2) 0.0219(17) 0.0311(17) -0.0066(13) -0.0142(15) -0.0004(16)
C43 0.0292(18) 0.0223(16) 0.0252(15) -0.0003(12) -0.0057(13) -0.0098(15)
C52 0.0275(19) 0.0204(17) 0.047(2) -0.0046(15) -0.0120(15) -0.0065(15)
C15 0.0206(17) 0.0358(19) 0.0324(17) -0.0162(14) -0.0028(13) -0.0078(15)
C4 0.0239(18) 0.0230(17) 0.0353(17) -0.0120(14) -0.0024(14) 0.0015(14)
C25 0.0206(18) 0.044(2) 0.0292(17) -0.0006(15) -0.0045(14) -0.0075(17)
C9 0.047(2) 0.031(2) 0.0326(18) -0.0026(15) -0.0003(16) -0.0172(18)
C53 0.053(3) 0.0259(19) 0.0376(19) -0.0058(15) -0.0076(17) -0.0173(18)
C36 0.035(2) 0.037(2) 0.042(2) 0.0051(17) -0.0015(17) -0.0159(19)
C26 0.059(3) 0.051(3) 0.039(2) -0.0125(19) 0.0091(19) -0.036(2)
C27 0.059(3) 0.049(3) 0.0313(19) -0.0044(18) 0.0009(19) -0.007(2)
C54 0.126(5) 0.041(3) 0.048(3) 0.001(2) -0.029(3) -0.042(3)
O12 0.091(3) 0.051(2) 0.0579(19) -0.0244(16) -0.0501(19) 0.0039(18)

loop_
_atom_type_symbol
_atom_type_description
_atom_type_scat_dispersion_real
_atom_type_scat_dispersion_imag
_atom_type_scat_source
C C 0.0181 0.0091 'International Tables Vol C Tables 4.2.6.8 and 6.1.1.4'
H H 0.0000 0.0000 'International Tables Vol C Tables 4.2.6.8 and 6.1.1.4'
Cl Cl 0.3639 0.7018 'International Tables Vol C Tables 4.2.6.8 and 6.1.1.4'
Fe Fe -1.1336 3.1974 'International Tables Vol C Tables 4.2.6.8 and 6.1.1.4'
N N 0.0311 0.0180 'International Tables Vol C Tables 4.2.6.8 and 6.1.1.4'
O O 0.0492 0.0322 'International Tables Vol C Tables 4.2.6.8 and 6.1.1.4'

loop_
_exptl_crystal_face_index_h
_exptl_crystal_face_index_k
_exptl_crystal_face_index_l
_exptl_crystal_face_perp_dist
0 8 -3 0.0859
7 7 3 0.0244
-7 -7 -3 0.0731
2 -7 4 0.1455
8 1 6 0.1098
4 4 -7 0.0670
-3 -4 7 0.0814
7 -1 0 0.1393
3 -5 7 0.1222
-1 5 -8 0.0758
-7 0 1 0.1483
-6 3 -3 0.1434
5 4 11 0.0191
-5 -4 -11 0.0532

loop_
_geom_angle_atom_site_label_1
_geom_angle_atom_site_label_2
_geom_angle_atom_site_label_3
_geom_angle
_geom_angle_site_symmetry_1
_geom_angle_site_symmetry_3
_geom_angle_publ_flag
O2 Fe1 N1 90.69(9) . . ?
O2 Fe1 N4 86.90(9) . . ?
O2 Fe1 N3 159.64(10) . . ?
O2 Fe1 N2 86.80(10) . . ?
O1 Fe1 O2 105.57(10) . . ?
O1 Fe1 N1 87.52(9) . . ?
O1 Fe1 N4 93.23(9) . . ?
O1 Fe1 N3 93.38(10) . . ?
O1 Fe1 N2 160.90(10) . . ?
N1 Fe1 N3 97.64(10) . . ?
N1 Fe1 N2 77.65(10) . . ?
N4 Fe1 N1 177.59(10) . . ?
N4 Fe1 N3 84.61(10) . . ?
N4 Fe1 N2 102.08(10) . . ?
N3 Fe1 N2 76.97(10) . . ?
O4 Fe2 N8 86.59(9) . . ?
O4 Fe2 N7 159.79(11) . . ?
O4 Fe2 N5 88.11(9) . . ?
O4 Fe2 N6 86.75(10) . . ?
O3 Fe2 O4 105.59(10) . . ?
O3 Fe2 N8 95.09(10) . . ?
O3 Fe2 N7 93.28(10) . . ?
O3 Fe2 N5 87.80(10) . . ?
O3 Fe2 N6 160.72(10) . . ?
N8 Fe2 N7 84.58(10) . . ?
N8 Fe2 N5 174.48(10) . . ?
N8 Fe2 N6 100.48(11) . . ?
N7 Fe2 N6 77.07(10) . . ?
N5 Fe2 N7 99.98(10) . . ?
N5 Fe2 N6 77.68(11) . . ?
O8 Cl1 O7 109.14(14) . . ?
O8 Cl1 O6 110.59(16) . . ?
O8 Cl1 O5 109.47(16) . . ?
O7 Cl1 O5 108.73(16) . . ?
O6 Cl1 O7 109.59(16) . . ?
O6 Cl1 O5 109.29(16) . . ?
O10 Cl2 O11 107.70(17) . . ?
O9 Cl2 O10 108.98(16) . . ?
O9 Cl2 O11 108.40(18) . . ?
O12 Cl2 O10 110.35(18) . . ?
O12 Cl2 O9 110.60(19) . . ?
O12 Cl2 O11 110.7(2) . . ?
C51 O4 Fe2 128.0(2) . . ?
C24 O2 Fe1 129.3(2) . . ?
C28 O3 Fe2 133.12(19) . . ?
C1 O1 Fe1 133.06(19) . . ?
C10 N1 Fe1 125.2(2) . . ?
C10 N1 C11 117.8(3) . . ?
C11 N1 Fe1 116.82(19) . . ?
C18 N4 Fe1 123.4(2) . . ?
C18 N4 C17 117.1(2) . . ?
C17 N4 Fe1 119.36(18) . . ?
C45 N8 Fe2 123.7(2) . . ?
C45 N8 C44 117.0(2) . . ?
C44 N8 Fe2 119.09(19) . . ?
Fe2 N7 H7 104(2) . . ?
C42 N7 Fe2 116.81(19) . . ?
C42 N7 H7 105(2) . . ?
C41 N7 Fe2 110.23(18) . . ?
C41 N7 C42 111.9(3) . . ?
C41 N7 H7 109(3) . . ?
Fe1 N3 H3 103(3) . . ?
C14 N3 Fe1 110.1(2) . . ?
C14 N3 C15 112.4(3) . . ?
C14 N3 H3 109(3) . . ?
C15 N3 Fe1 116.9(2) . . ?
C15 N3 H3 105(3) . . ?
C37 N5 Fe2 125.0(2) . . ?
C37 N5 C38 118.1(3) . . ?
C38 N5 Fe2 116.5(2) . . ?
Fe2 N6 H6 104(3) . . ?
C40 N6 Fe2 112.06(19) . . ?
C40 N6 H6 112(3) . . ?
C39 N6 Fe2 107.2(2) . . ?
C39 N6 C40 113.0(3) . . ?
C39 N6 H6 108(3) . . ?
Fe1 N2 H2 111(2) . . ?
C12 N2 Fe1 106.7(2) . . ?
C12 N2 C13 113.0(3) . . ?
C12 N2 H2 105(2) . . ?
C13 N2 Fe1 112.5(2) . . ?
C13 N2 H2 109(2) . . ?
O1 C1 C2 118.8(3) . . ?
O1 C1 C6 122.1(3) . . ?
C2 C1 C6 119.1(3) . . ?
O3 C28 C33 121.9(3) . . ?
O3 C28 C29 119.1(3) . . ?
C29 C28 C33 118.9(3) . . ?
N8 C45 H45 117.1 . . ?
N8 C45 C46 125.8(3) . . ?
C46 C45 H45 117.1 . . ?
O4 C51 C50 119.3(3) . . ?
O4 C51 C46 121.9(3) . . ?
C46 C51 C50 118.8(3) . . ?
C51 C50 C52 119.9(3) . . ?
C49 C50 C51 119.1(3) . . ?
C49 C50 C52 121.1(3) . . ?
N4 C18 H18 117.1 . . ?
N4 C18 C19 125.8(3) . . ?
C19 C18 H18 117.1 . . ?
O2 C24 C19 122.0(3) . . ?
O2 C24 C23 119.2(3) . . ?
C19 C24 C23 118.8(3) . . ?
C28 C33 C37 123.4(3) . . ?
C32 C33 C28 119.7(3) . . ?
C32 C33 C37 116.9(3) . . ?
C23 C22 H22 118.6 . . ?
C23 C22 C21 122.7(3) . . ?
C21 C22 H22 118.6 . . ?
C1 C2 C7 119.4(3) . . ?
C3 C2 C1 119.0(3) . . ?
C3 C2 C7 121.6(3) . . ?
C24 C19 C18 122.3(3) . . ?
C20 C19 C18 117.0(3) . . ?
C20 C19 C24 119.9(3) . . ?
N8 C44 H44A 108.6 . . ?
N8 C44 H44B 108.6 . . ?
N8 C44 C43 114.9(2) . . ?
H44A C44 H44B 107.5 . . ?
C43 C44 H44A 108.6 . . ?
C43 C44 H44B 108.6 . . ?
C1 C6 C10 123.1(3) . . ?
C5 C6 C1 119.5(3) . . ?
C5 C6 C10 117.3(3) . . ?
C6 C5 H5 119.5 . . ?
C4 C5 C6 120.9(3) . . ?
C4 C5 H5 119.5 . . ?
N1 C10 C6 125.9(3) . . ?
N1 C10 H10 117.1 . . ?
C6 C10 H10 117.1 . . ?
C46 C47 H47 119.7 . . ?
C48 C47 H47 119.7 . . ?
C48 C47 C46 120.7(3) . . ?
C28 C29 C34 120.3(3) . . ?
C30 C29 C28 118.7(3) . . ?
C30 C29 C34 121.0(3) . . ?
C51 C46 C45 122.3(3) . . ?
C47 C46 C45 117.4(3) . . ?
C47 C46 C51 119.8(3) . . ?
C24 C23 C25 119.4(3) . . ?
C22 C23 C24 118.8(3) . . ?
C22 C23 C25 121.7(3) . . ?
C22 C21 H21 120.7 . . ?
C20 C21 C22 118.7(3) . . ?
C20 C21 H21 120.7 . . ?
N5 C37 C33 126.0(3) . . ?
N5 C37 H37 117.0 . . ?
C33 C37 H37 117.0 . . ?
N7 C42 H42A 109.0 . . ?
N7 C42 H42B 109.0 . . ?
N7 C42 C43 112.9(3) . . ?
H42A C42 H42B 107.8 . . ?
C43 C42 H42A 109.0 . . ?
C43 C42 H42B 109.0 . . ?
N7 C41 H41A 110.1 . . ?
N7 C41 H41B 110.1 . . ?
N7 C41 C40 108.0(3) . . ?
H41A C41 H41B 108.4 . . ?
C40 C41 H41A 110.1 . . ?
C40 C41 H41B 110.1 . . ?
C19 C20 H20 119.5 . . ?
C21 C20 C19 121.0(3) . . ?
C21 C20 H20 119.5 . . ?
C47 C48 H48 120.3 . . ?
C47 C48 C49 119.4(3) . . ?
C49 C48 H48 120.3 . . ?
C50 C49 C48 122.3(3) . . ?
C50 C49 H49 118.9 . . ?
C48 C49 H49 118.9 . . ?
N5 C38 H38A 109.8 . . ?
N5 C38 H38B 109.8 . . ?
N5 C38 C39 109.4(3) . . ?
H38A C38 H38B 108.2 . . ?
C39 C38 H38A 109.8 . . ?
C39 C38 H38B 109.8 . . ?
C2 C7 H7A 108.9 . . ?
C2 C7 H7B 108.9 . . ?
H7A C7 H7B 107.7 . . ?
C8 C7 C2 113.4(3) . . ?
C8 C7 H7A 108.9 . . ?
C8 C7 H7B 108.9 . . ?
N1 C11 H11A 110.0 . . ?
N1 C11 H11B 110.0 . . ?
N1 C11 C12 108.4(2) . . ?
H11A C11 H11B 108.4 . . ?
C12 C11 H11A 110.0 . . ?
C12 C11 H11B 110.0 . . ?
C33 C32 H32 119.5 . . ?
C31 C32 C33 121.0(3) . . ?
C31 C32 H32 119.5 . . ?
N6 C40 C41 108.0(3) . . ?
N6 C40 H40A 110.1 . . ?
N6 C40 H40B 110.1 . . ?
C41 C40 H40A 110.1 . . ?
C41 C40 H40B 110.1 . . ?
H40A C40 H40B 108.4 . . ?
C2 C3 H3A 119.0 . . ?
C2 C3 C4 122.0(3) . . ?
C4 C3 H3A 119.0 . . ?
C7 C8 H8 117.1 . . ?
C9 C8 C7 125.8(3) . . ?
C9 C8 H8 117.1 . . ?
N2 C12 C11 109.1(2) . . ?
N2 C12 H12A 109.9 . . ?
N2 C12 H12B 109.9 . . ?
C11 C12 H12A 109.9 . . ?
C11 C12 H12B 109.9 . . ?
H12A C12 H12B 108.3 . . ?
C29 C34 H34A 108.7 . . ?
C29 C34 H34B 108.7 . . ?
H34A C34 H34B 107.6 . . ?
C35 C34 C29 114.4(3) . . ?
C35 C34 H34A 108.7 . . ?
C35 C34 H34B 108.7 . . ?
N3 C14 H14A 109.8 . . ?
N3 C14 H14B 109.8 . . ?
N3 C14 C13 109.2(3) . . ?
H14A C14 H14B 108.3 . . ?
C13 C14 H14A 109.8 . . ?
C13 C14 H14B 109.8 . . ?
N4 C17 H17A 108.7 . . ?
N4 C17 H17B 108.7 . . ?
N4 C17 C16 114.1(3) . . ?
H17A C17 H17B 107.6 . . ?
C16 C17 H17A 108.7 . . ?
C16 C17 H17B 108.7 . . ?
C32 C31 H31 120.5 . . ?
C32 C31 C30 119.0(3) . . ?
C30 C31 H31 120.5 . . ?
C29 C30 C31 122.6(3) . . ?
C29 C30 H30 118.7 . . ?
C31 C30 H30 118.7 . . ?
N6 C39 C38 109.5(3) . . ?
N6 C39 H39A 109.8 . . ?
N6 C39 H39B 109.8 . . ?
C38 C39 H39A 109.8 . . ?
C38 C39 H39B 109.8 . . ?
H39A C39 H39B 108.2 . . ?
C34 C35 H35 117.4 . . ?
C36 C35 C34 125.2(4) . . ?
C36 C35 H35 117.4 . . ?
C17 C16 H16A 108.6 . . ?
C17 C16 H16B 108.6 . . ?
C17 C16 C15 114.7(3) . . ?
H16A C16 H16B 107.6 . . ?
C15 C16 H16A 108.6 . . ?
C15 C16 H16B 108.6 . . ?
N2 C13 C14 108.6(3) . . ?
N2 C13 H13A 110.0 . . ?
N2 C13 H13B 110.0 . . ?
C14 C13 H13A 110.0 . . ?
C14 C13 H13B 110.0 . . ?
H13A C13 H13B 108.4 . . ?
C44 C43 H43A 108.6 . . ?
C44 C43 H43B 108.6 . . ?
C42 C43 C44 114.6(3) . . ?
C42 C43 H43A 108.6 . . ?
C42 C43 H43B 108.6 . . ?
H43A C43 H43B 107.6 . . ?
C50 C52 H52A 108.5 . . ?
C50 C52 H52B 108.5 . . ?
H52A C52 H52B 107.5 . . ?
C53 C52 C50 114.9(3) . . ?
C53 C52 H52A 108.5 . . ?
C53 C52 H52B 108.5 . . ?
N3 C15 C16 112.5(3) . . ?
N3 C15 H15A 109.1 . . ?
N3 C15 H15B 109.1 . . ?
C16 C15 H15A 109.1 . . ?
C16 C15 H15B 109.1 . . ?
H15A C15 H15B 107.8 . . ?
C5 C4 C3 119.4(3) . . ?
C5 C4 H4 120.3 . . ?
C3 C4 H4 120.3 . . ?
C23 C25 H25A 109.0 . . ?
C23 C25 H25B 109.0 . . ?
H25A C25 H25B 107.8 . . ?
C26 C25 C23 113.0(3) . . ?
C26 C25 H25A 109.0 . . ?
C26 C25 H25B 109.0 . . ?
C8 C9 H9A 120.0 . . ?
C8 C9 H9B 120.0 . . ?
H9A C9 H9B 120.0 . . ?
C52 C53 H53 117.5 . . ?
C54 C53 C52 124.9(5) . . ?
C54 C53 H53 117.5 . . ?
C35 C36 H36A 120.0 . . ?
C35 C36 H36B 120.0 . . ?
H36A C36 H36B 120.0 . . ?
C25 C26 H26 117.4 . . ?
C27 C26 C25 125.3(4) . . ?
C27 C26 H26 117.4 . . ?
C26 C27 H27A 120.0 . . ?
C26 C27 H27B 120.0 . . ?
H27A C27 H27B 120.0 . . ?
C53 C54 H54A 120.0 . . ?
C53 C54 H54B 120.0 . . ?
H54A C54 H54B 120.0 . . ?

loop_
_geom_bond_atom_site_label_1
_geom_bond_atom_site_label_2
_geom_bond_distance
_geom_bond_site_symmetry_2
_geom_bond_publ_flag
Fe1 O2 1.923(2) . ?
Fe1 O1 1.906(2) . ?
Fe1 N1 2.103(2) . ?
Fe1 N4 2.091(2) . ?
Fe1 N3 2.174(3) . ?
Fe1 N2 2.233(3) . ?
Fe2 O4 1.936(2) . ?
Fe2 O3 1.910(2) . ?
Fe2 N8 2.097(3) . ?
Fe2 N7 2.178(3) . ?
Fe2 N5 2.109(3) . ?
Fe2 N6 2.223(3) . ?
Cl1 O8 1.437(2) . ?
Cl1 O7 1.445(2) . ?
Cl1 O6 1.438(2) . ?
Cl1 O5 1.447(3) . ?
Cl2 O10 1.442(3) . ?
Cl2 O9 1.436(3) . ?
Cl2 O11 1.449(3) . ?
Cl2 O12 1.420(3) . ?
O4 C51 1.319(4) . ?
O2 C24 1.320(4) . ?
O3 C28 1.324(4) . ?
O1 C1 1.317(4) . ?
N1 C10 1.284(4) . ?
N1 C11 1.475(4) . ?
N4 C18 1.289(4) . ?
N4 C17 1.477(4) . ?
N8 C45 1.282(4) . ?
N8 C44 1.480(4) . ?
N7 C42 1.492(4) . ?
N7 C41 1.480(4) . ?
N7 H7 0.89(4) . ?
N3 C14 1.474(4) . ?
N3 C15 1.484(4) . ?
N3 H3 0.85(4) . ?
N5 C37 1.278(5) . ?
N5 C38 1.472(4) . ?
N6 C40 1.489(4) . ?
N6 C39 1.478(4) . ?
N6 H6 0.93(5) . ?
N2 C12 1.481(4) . ?
N2 C13 1.482(5) . ?
N2 H2 0.93(4) . ?
C1 C2 1.418(4) . ?
C1 C6 1.422(4) . ?
C28 C33 1.425(4) . ?
C28 C29 1.414(5) . ?
C45 H45 0.9500 . ?
C45 C46 1.447(4) . ?
C51 C50 1.424(4) . ?
C51 C46 1.419(5) . ?
C50 C49 1.387(5) . ?
C50 C52 1.505(5) . ?
C18 H18 0.9500 . ?
C18 C19 1.448(4) . ?
C24 C19 1.415(4) . ?
C24 C23 1.416(4) . ?
C33 C37 1.452(5) . ?
C33 C32 1.408(5) . ?
C22 H22 0.9500 . ?
C22 C23 1.388(5) . ?
C22 C21 1.389(5) . ?
C2 C7 1.518(4) . ?
C2 C3 1.385(5) . ?
C19 C20 1.408(4) . ?
C44 H44A 0.9900 . ?
C44 H44B 0.9900 . ?
C44 C43 1.519(4) . ?
C6 C5 1.405(4) . ?
C6 C10 1.448(4) . ?
C5 H5 0.9500 . ?
C5 C4 1.374(5) . ?
C10 H10 0.9500 . ?
C47 H47 0.9500 . ?
C47 C46 1.413(4) . ?
C47 C48 1.378(5) . ?
C29 C34 1.515(4) . ?
C29 C30 1.388(5) . ?
C23 C25 1.511(5) . ?
C21 H21 0.9500 . ?
C21 C20 1.376(5) . ?
C37 H37 0.9500 . ?
C42 H42A 0.9900 . ?
C42 H42B 0.9900 . ?
C42 C43 1.518(4) . ?
C41 H41A 0.9900 . ?
C41 H41B 0.9900 . ?
C41 C40 1.511(4) . ?
C20 H20 0.9500 . ?
C48 H48 0.9500 . ?
C48 C49 1.391(5) . ?
C49 H49 0.9500 . ?
C38 H38A 0.9900 . ?
C38 H38B 0.9900 . ?
C38 C39 1.518(5) . ?
C7 H7A 0.9900 . ?
C7 H7B 0.9900 . ?
C7 C8 1.497(4) . ?
C11 H11A 0.9900 . ?
C11 H11B 0.9900 . ?
C11 C12 1.525(4) . ?
C32 H32 0.9500 . ?
C32 C31 1.370(5) . ?
C40 H40A 0.9900 . ?
C40 H40B 0.9900 . ?
C3 H3A 0.9500 . ?
C3 C4 1.394(5) . ?
C8 H8 0.9500 . ?
C8 C9 1.313(5) . ?
C12 H12A 0.9900 . ?
C12 H12B 0.9900 . ?
C34 H34A 0.9900 . ?
C34 H34B 0.9900 . ?
C34 C35 1.509(5) . ?
C14 H14A 0.9900 . ?
C14 H14B 0.9900 . ?
C14 C13 1.509(5) . ?
C17 H17A 0.9900 . ?
C17 H17B 0.9900 . ?
C17 C16 1.522(5) . ?
C31 H31 0.9500 . ?
C31 C30 1.395(5) . ?
C30 H30 0.9500 . ?
C39 H39A 0.9900 . ?
C39 H39B 0.9900 . ?
C35 H35 0.9500 . ?
C35 C36 1.299(5) . ?
C16 H16A 0.9900 . ?
C16 H16B 0.9900 . ?
C16 C15 1.525(4) . ?
C13 H13A 0.9900 . ?
C13 H13B 0.9900 . ?
C43 H43A 0.9900 . ?
C43 H43B 0.9900 . ?
C52 H52A 0.9900 . ?
C52 H52B 0.9900 . ?
C52 C53 1.501(5) . ?
C15 H15A 0.9900 . ?
C15 H15B 0.9900 . ?
C4 H4 0.9500 . ?
C25 H25A 0.9900 . ?
C25 H25B 0.9900 . ?
C25 C26 1.498(5) . ?
C9 H9A 0.9500 . ?
C9 H9B 0.9500 . ?
C53 H53 0.9500 . ?
C53 C54 1.313(6) . ?
C36 H36A 0.9500 . ?
C36 H36B 0.9500 . ?
C26 H26 0.9500 . ?
C26 C27 1.305(6) . ?
C27 H27A 0.9500 . ?
C27 H27B 0.9500 . ?
C54 H54A 0.9500 . ?
C54 H54B 0.9500 . ?

loop_
_geom_hbond_atom_site_label_D
_geom_hbond_atom_site_label_H
_geom_hbond_atom_site_label_A
_geom_hbond_distance_DH
_geom_hbond_distance_HA
_geom_hbond_distance_DA
_geom_hbond_angle_DHA
_geom_hbond_site_symmetry_A
_geom_hbond_publ_flag
N3 H3 O5 0.85(4) 2.21(4) 3.064(4) 177(4) . yes

loop_
_geom_torsion_atom_site_label_1
_geom_torsion_atom_site_label_2
_geom_torsion_atom_site_label_3
_geom_torsion_atom_site_label_4
_geom_torsion
_geom_torsion_site_symmetry_1
_geom_torsion_site_symmetry_2
_geom_torsion_site_symmetry_3
_geom_torsion_site_symmetry_4
_geom_torsion_publ_flag
Fe1 O2 C24 C19 22.8(4) . . . . ?
Fe1 O2 C24 C23 -159.6(2) . . . . ?
Fe1 O1 C1 C2 166.8(2) . . . . ?
Fe1 O1 C1 C6 -13.8(5) . . . . ?
Fe1 N1 C10 C6 6.6(5) . . . . ?
Fe1 N1 C11 C12 23.7(3) . . . . ?
Fe1 N4 C18 C19 -8.0(5) . . . . ?
Fe1 N4 C17 C16 -62.5(3) . . . . ?
Fe1 N3 C14 C13 48.4(3) . . . . ?
Fe1 N3 C15 C16 64.1(3) . . . . ?
Fe1 N2 C12 C11 47.8(3) . . . . ?
Fe1 N2 C13 C14 29.5(3) . . . . ?
Fe2 O4 C51 C50 154.4(2) . . . . ?
Fe2 O4 C51 C46 -28.1(4) . . . . ?
Fe2 O3 C28 C33 9.9(4) . . . . ?
Fe2 O3 C28 C29 -170.9(2) . . . . ?
Fe2 N8 C45 C46 5.3(5) . . . . ?
Fe2 N8 C44 C43 62.3(3) . . . . ?
Fe2 N7 C42 C43 -64.0(3) . . . . ?
Fe2 N7 C41 C40 -48.6(3) . . . . ?
Fe2 N5 C37 C33 -10.1(4) . . . . ?
Fe2 N5 C38 C39 -20.9(3) . . . . ?
Fe2 N6 C40 C41 -33.5(3) . . . . ?
Fe2 N6 C39 C38 -46.9(3) . . . . ?
O4 C51 C50 C49 179.6(3) . . . . ?
O4 C51 C50 C52 -0.6(4) . . . . ?
O4 C51 C46 C45 -6.0(4) . . . . ?
O4 C51 C46 C47 -178.2(3) . . . . ?
O2 C24 C19 C18 9.1(5) . . . . ?
O2 C24 C19 C20 178.8(3) . . . . ?
O2 C24 C23 C22 179.9(3) . . . . ?
O2 C24 C23 C25 -2.4(4) . . . . ?
O3 C28 C33 C37 4.6(4) . . . . ?
O3 C28 C33 C32 -178.5(3) . . . . ?
O3 C28 C29 C34 -2.6(4) . . . . ?
O3 C28 C29 C30 178.5(3) . . . . ?
O1 C1 C2 C7 2.6(4) . . . . ?
O1 C1 C2 C3 -177.7(3) . . . . ?
O1 C1 C6 C5 179.1(3) . . . . ?
O1 C1 C6 C10 -3.6(5) . . . . ?
N1 C11 C12 N2 -47.5(4) . . . . ?
N4 C18 C19 C24 -15.3(5) . . . . ?
N4 C18 C19 C20 174.6(3) . . . . ?
N4 C17 C16 C15 61.5(4) . . . . ?
N8 C45 C46 C51 16.6(5) . . . . ?
N8 C45 C46 C47 -171.0(3) . . . . ?
N8 C44 C43 C42 -61.2(4) . . . . ?
N7 C42 C43 C44 62.7(4) . . . . ?
N7 C41 C40 N6 53.6(3) . . . . ?
N3 C14 C13 N2 -51.0(3) . . . . ?
N5 C38 C39 N6 45.1(4) . . . . ?
C1 C2 C7 C8 154.8(3) . . . . ?
C1 C2 C3 C4 -1.9(5) . . . . ?
C1 C6 C5 C4 -1.0(5) . . . . ?
C1 C6 C10 N1 6.1(5) . . . . ?
C28 C33 C37 N5 -3.3(5) . . . . ?
C28 C33 C32 C31 -0.9(4) . . . . ?
C28 C29 C34 C35 -68.2(4) . . . . ?
C28 C29 C30 C31 0.8(5) . . . . ?
C45 N8 C44 C43 -123.2(3) . . . . ?
C51 C50 C49 C48 -1.5(5) . . . . ?
C51 C50 C52 C53 -99.3(4) . . . . ?
C50 C51 C46 C45 171.5(3) . . . . ?
C50 C51 C46 C47 -0.7(4) . . . . ?
C50 C52 C53 C54 135.1(4) . . . . ?
C18 N4 C17 C16 122.4(3) . . . . ?
C18 C19 C20 C21 171.0(3) . . . . ?
C24 C19 C20 C21 0.7(5) . . . . ?
C24 C23 C25 C26 96.7(4) . . . . ?
C33 C28 C29 C34 176.7(3) . . . . ?
C33 C28 C29 C30 -2.2(4) . . . . ?
C33 C32 C31 C30 -0.5(5) . . . . ?
C22 C23 C25 C26 -85.7(4) . . . . ?
C22 C21 C20 C19 -1.5(5) . . . . ?
C2 C1 C6 C5 -1.5(5) . . . . ?
C2 C1 C6 C10 175.8(3) . . . . ?
C2 C7 C8 C9 115.9(4) . . . . ?
C2 C3 C4 C5 -0.7(5) . . . . ?
C19 C24 C23 C22 -2.5(4) . . . . ?
C19 C24 C23 C25 175.2(3) . . . . ?
C44 N8 C45 C46 -168.9(3) . . . . ?
C6 C1 C2 C7 -176.8(3) . . . . ?
C6 C1 C2 C3 3.0(5) . . . . ?
C6 C5 C4 C3 2.2(5) . . . . ?
C5 C6 C10 N1 -176.5(3) . . . . ?
C10 N1 C11 C12 -152.1(3) . . . . ?
C10 C6 C5 C4 -178.5(3) . . . . ?
C47 C48 C49 C50 -0.5(5) . . . . ?
C29 C28 C33 C37 -174.6(3) . . . . ?
C29 C28 C33 C32 2.3(4) . . . . ?
C29 C34 C35 C36 148.4(4) . . . . ?
C46 C51 C50 C49 2.1(4) . . . . ?
C46 C51 C50 C52 -178.2(3) . . . . ?
C46 C47 C48 C49 2.0(5) . . . . ?
C23 C24 C19 C18 -168.5(3) . . . . ?
C23 C24 C19 C20 1.3(4) . . . . ?
C23 C22 C21 C20 0.3(5) . . . . ?
C23 C25 C26 C27 -128.5(5) . . . . ?
C21 C22 C23 C24 1.7(5) . . . . ?
C21 C22 C23 C25 -175.9(3) . . . . ?
C37 N5 C38 C39 152.8(3) . . . . ?
C37 C33 C32 C31 176.2(3) . . . . ?
C42 N7 C41 C40 179.6(2) . . . . ?
C41 N7 C42 C43 64.4(3) . . . . ?
C48 C47 C46 C45 -173.9(3) . . . . ?
C48 C47 C46 C51 -1.4(5) . . . . ?
C49 C50 C52 C53 80.5(4) . . . . ?
C38 N5 C37 C33 176.9(3) . . . . ?
C7 C2 C3 C4 177.8(3) . . . . ?
C11 N1 C10 C6 -177.9(3) . . . . ?
C32 C33 C37 N5 179.6(3) . . . . ?
C32 C31 C30 C29 0.6(5) . . . . ?
C40 N6 C39 C38 77.1(3) . . . . ?
C3 C2 C7 C8 -25.0(5) . . . . ?
C12 N2 C13 C14 150.5(3) . . . . ?
C34 C29 C30 C31 -178.1(3) . . . . ?
C14 N3 C15 C16 -64.7(4) . . . . ?
C17 N4 C18 C19 166.9(3) . . . . ?
C17 C16 C15 N3 -63.1(4) . . . . ?
C30 C29 C34 C35 110.6(4) . . . . ?
C39 N6 C40 C41 -154.8(3) . . . . ?
C13 N2 C12 C11 -76.4(3) . . . . ?
C52 C50 C49 C48 178.7(3) . . . . ?
C15 N3 C14 C13 -179.4(3) . . . . ?

loop_
_exptl_oxdiff_crystal_face_indexfrac_h
_exptl_oxdiff_crystal_face_indexfrac_k
_exptl_oxdiff_crystal_face_indexfrac_l
_exptl_oxdiff_crystal_face_x
_exptl_oxdiff_crystal_face_y
_exptl_oxdiff_crystal_face_z
0.2743 7.8204 -2.8057 0.1502 0.6162 0.7732
7.2093 6.8108 3.1396 0.2306 0.9597 -0.1608
-7.1099 -6.9366 -3.0113 -0.2315 -0.9633 0.1360
1.7010 -6.7872 3.9881 -0.1026 -0.4171 -0.9031
7.7284 0.8783 5.8504 0.1271 0.5364 -0.8344
3.6789 3.7178 -6.9977 -0.5347 0.7803 0.3243
-2.7731 -4.0720 7.3934 0.5050 -0.7376 -0.4483
7.4439 -1.0903 0.2142 -0.3903 0.5655 -0.7265
2.7423 -4.5857 7.0613 0.1922 -0.2840 -0.9394
-0.6564 4.7014 -7.7042 -0.3354 0.4920 0.8034
-7.4609 0.4252 0.8993 0.4448 -0.6454 0.6210
-6.4695 2.9252 -3.4866 0.1804 -0.2588 0.9489
4.5294 4.3744 10.5551 0.8123 0.3346 -0.4777
-4.5401 -4.3512 -10.5569 -0.8108 -0.3339 0.4807
